data_7238100
loop_
_publ_author_name
'Bacchi, Alessia'
'Bosetti, Elsa'
'Carcelli, Mauro'

_publ_section_title
;
 Engineering organic/inorganic diols that reversibly capture and release
 volatile guests
;
_journal_issue 86
_journal_name_full CrystEngComm
_journal_page_first 527
_journal_paper_doi 10.1039/b507966g
_journal_volume 7
_journal_year 2005
_chemical_formula_sum 'C42 H42 I2 N2 O5 Pd'
_chemical_formula_weight 1014.98
_space_group_IT_number 2
_space_group_name_Hall '-P 1'
_space_group_name_H-M_alt 'P -1'
_symmetry_cell_setting triclinic
_symmetry_Int_Tables_number 2
_symmetry_space_group_name_H-M 'P -1'
_atom_sites_solution_hydrogens geom
_atom_sites_solution_primary direct
_atom_sites_solution_secondary difmap
_audit_creation_method SHELXL-97
_cell_angle_alpha 64.580(2)
_cell_angle_beta 67.931(2)
_cell_angle_gamma 83.780(2)
_cell_formula_units_Z 2
_cell_length_a 12.3880(10)
_cell_length_b 13.834(2)
_cell_length_c 14.151(2)
_cell_measurement_temperature 293(2)
_cell_volume 2025.8(4)
_computing_cell_refinement
;
SAINT: SAX, Area Detector Integration, Siemens Analytical instruments
INC., Madison, Wisconsin, USA.
;
_computing_data_collection
;
SAINT: SAX, Area Detector Integration, Siemens Analytical instruments
INC., Madison, Wisconsin, USA.
;
_computing_data_reduction
;
SAINT: SAX, Area Detector Integration, Siemens Analytical instruments
INC., Madison, Wisconsin, USA.
SADABS: Siemens Area Detector Absorption Correction Software,
Sheldrick G., 1996, University of Goettingen, Germany.
;
_computing_molecular_graphics 'Ortep-3 for Windows (Farrugia, 1997)'
_computing_publication_material
;
PARST - M. Nardelli, J. Appl. Crystallogr. 1995, 28, 659
;
_computing_structure_refinement 'SHELXL-97 (Sheldrick, 1997)'
_computing_structure_solution 'SIR97 (Altomare et al., 1997)'
_diffrn_ambient_temperature 293(2)
_diffrn_detector_area_resol_mean 8.2
_diffrn_measured_fraction_theta_full 0.993
_diffrn_measured_fraction_theta_max 0.993
_diffrn_measurement_device_type 'Bruker AXS CCD diffractometer'
_diffrn_measurement_method '\w scan'
_diffrn_radiation_monochromator graphite
_diffrn_radiation_source 'fine-focus sealed tube'
_diffrn_radiation_type MoK\a
_diffrn_radiation_wavelength 0.71069
_diffrn_reflns_av_R_equivalents 0.0375
_diffrn_reflns_av_sigmaI/netI 0.0387
_diffrn_reflns_limit_h_max 14
_diffrn_reflns_limit_h_min -14
_diffrn_reflns_limit_k_max 16
_diffrn_reflns_limit_k_min -16
_diffrn_reflns_limit_l_max 16
_diffrn_reflns_limit_l_min -16
_diffrn_reflns_number 18515
_diffrn_reflns_theta_full 24.80
_diffrn_reflns_theta_max 24.80
_diffrn_reflns_theta_min 1.63
_exptl_absorpt_coefficient_mu 2.027
_exptl_absorpt_correction_T_max 1.000
_exptl_absorpt_correction_T_min 0.580494
_exptl_absorpt_correction_type 'symmetry-related measurements'
_exptl_absorpt_process_details 'as implemented in SAINT+/SADABS package'
_exptl_crystal_colour yellow
_exptl_crystal_density_diffrn 1.664
_exptl_crystal_density_method 'not measured'
_exptl_crystal_description prism
_exptl_crystal_F_000 1000
_refine_diff_density_max 1.402
_refine_diff_density_min -0.786
_refine_diff_density_rms 0.102
_refine_ls_extinction_method none
_refine_ls_goodness_of_fit_ref 1.001
_refine_ls_hydrogen_treatment mixed
_refine_ls_matrix_type full
_refine_ls_number_parameters 474
_refine_ls_number_reflns 6930
_refine_ls_number_restraints 7
_refine_ls_restrained_S_all 1.008
_refine_ls_R_factor_all 0.0902
_refine_ls_R_factor_gt 0.0503
_refine_ls_shift/su_max 0.064
_refine_ls_shift/su_mean 0.002
_refine_ls_structure_factor_coef Fsqd
_refine_ls_weighting_details 'calc w=1/[\s^2^(Fo^2^)+(0.0745P)^2^+4.9308P] where P=(Fo^2^+2Fc^2^)/3'
_refine_ls_weighting_scheme calc
_refine_ls_wR_factor_gt 0.1317
_refine_ls_wR_factor_ref 0.1615
_reflns_number_gt 4132
_reflns_number_total 6930
_reflns_threshold_expression >2sigma(I)
_cod_data_source_file b507966g.txt
_cod_data_source_block pdidiox
_cod_database_code 7238100

loop_
_symmetry_equiv_pos_as_xyz
'x, y, z'
'-x, -y, -z'

loop_
_atom_site_label
_atom_site_type_symbol
_atom_site_fract_x
_atom_site_fract_y
_atom_site_fract_z
_atom_site_U_iso_or_equiv
_atom_site_adp_type
_atom_site_occupancy
_atom_site_symmetry_multiplicity
_atom_site_calc_flag
_atom_site_refinement_flags
Pd1 Pd 0.74097(6) 0.97281(4) 0.25844(5) 0.0590(2) Uani 1 1 d .
I1 I 0.85858(9) 1.12587(6) 0.06753(5) 0.1310(4) Uani 1 1 d .
I2 I 0.61730(6) 0.82344(4) 0.45064(4) 0.0797(2) Uani 1 1 d .
N1 N 0.7803(6) 1.0471(4) 0.3384(5) 0.0563(15) Uani 1 1 d .
N2 N 0.6960(7) 0.8988(5) 0.1799(5) 0.0704(19) Uani 1 1 d .
O1 O 0.9995(5) 1.2632(5) 0.4039(5) 0.0752(17) Uani 1 1 d .
O2 O 0.4332(6) 0.7201(5) 0.1110(7) 0.100(2) Uani 1 1 d .
H2 H 0.4019 0.6608 0.1581 0.150 Uiso 1 1 calc R
O3 O 0.2757(7) 0.5587(6) 0.1895(7) 0.124(3) Uani 1 1 d .
O4 O 0.1103(6) 0.4325(5) 0.3972(5) 0.0849(17) Uani 1 1 d .
C1 C 0.8809(6) 1.2366(5) 0.4713(6) 0.0529(17) Uani 1 1 d .
C2 C 0.8415(6) 1.1674(5) 0.4287(6) 0.0508(16) Uani 1 1 d .
C3 C 0.7322(7) 1.1648(6) 0.4280(7) 0.063(2) Uani 1 1 d .
H3 H 0.6757 1.2047 0.4576 0.075 Uiso 1 1 calc R
C4 C 0.7040(7) 1.1032(6) 0.3839(6) 0.0620(19) Uani 1 1 d .
H4 H 0.6280 1.1017 0.3866 0.074 Uiso 1 1 calc R
C5 C 0.8849(8) 1.0442(7) 0.3428(8) 0.081(3) Uani 1 1 d .
H5 H 0.9387 1.0017 0.3146 0.098 Uiso 1 1 calc R
C6 C 0.9179(7) 1.1025(6) 0.3880(8) 0.077(2) Uani 1 1 d .
H6 H 0.9923 1.0974 0.3907 0.092 Uiso 1 1 calc R
C7 C 0.8672(7) 1.1741(5) 0.5946(6) 0.0593(19) Uani 1 1 d .
C8 C 0.9405(8) 1.1996(7) 0.6344(8) 0.078(2) Uani 1 1 d .
H8 H 1.0014 1.2517 0.5850 0.093 Uiso 1 1 calc R
C9 C 0.9243(11) 1.1482(9) 0.7477(9) 0.101(4) Uani 1 1 d .
H9 H 0.9732 1.1675 0.7740 0.122 Uiso 1 1 calc R
C10 C 0.8372(13) 1.0692(8) 0.8213(9) 0.112(4) Uani 1 1 d .
H10 H 0.8265 1.0348 0.8972 0.134 Uiso 1 1 calc R
C11 C 0.7670(11) 1.0423(7) 0.7816(8) 0.108(4) Uani 1 1 d .
H11 H 0.7076 0.9888 0.8306 0.130 Uiso 1 1 calc R
C12 C 0.7826(10) 1.0931(7) 0.6696(7) 0.088(3) Uani 1 1 d .
H12 H 0.7345 1.0719 0.6440 0.106 Uiso 1 1 calc R
C13 C 0.8124(7) 1.3378(5) 0.4570(6) 0.0580(19) Uani 1 1 d .
C14 C 0.7134(9) 1.3463(8) 0.5363(8) 0.086(3) Uani 1 1 d .
H14 H 0.6822 1.2865 0.6042 0.103 Uiso 1 1 calc R
C18 C 0.8543(9) 1.4286(7) 0.3576(8) 0.085(3) Uani 1 1 d .
H18 H 0.9221 1.4266 0.3004 0.101 Uiso 1 1 calc R
C16 C 0.7036(14) 1.5300(10) 0.4205(14) 0.121(5) Uani 1 1 d .
H16 H 0.6689 1.5951 0.4092 0.146 Uiso 1 1 calc R
C15 C 0.6567(11) 1.4406(11) 0.5203(11) 0.109(4) Uani 1 1 d .
H15 H 0.5880 1.4436 0.5761 0.131 Uiso 1 1 calc R
C17 C 0.7979(14) 1.5219(8) 0.3418(13) 0.123(5) Uani 1 1 d .
H17 H 0.8273 1.5812 0.2731 0.148 Uiso 1 1 calc R
C19 C 0.5558(7) 0.7123(6) 0.0666(7) 0.067(2) Uani 1 1 d .
C20 C 0.6089(7) 0.7817(6) 0.1058(6) 0.0624(19) Uani 1 1 d .
C21 C 0.5420(9) 0.8481(7) 0.1437(8) 0.086(3) Uani 1 1 d .
H21 H 0.4659 0.8563 0.1453 0.104 Uiso 1 1 calc R
C22 C 0.5877(10) 0.9043(7) 0.1803(8) 0.094(3) Uani 1 1 d .
H22 H 0.5396 0.9502 0.2078 0.112 Uiso 1 1 calc R
C23 C 0.7650(9) 0.8372(7) 0.1375(7) 0.081(3) Uani 1 1 d .
H23 H 0.8418 0.8326 0.1339 0.098 Uiso 1 1 calc R
C24 C 0.7211(8) 0.7757(6) 0.0957(7) 0.073(2) Uani 1 1 d .
H24 H 0.7699 0.7336 0.0629 0.088 Uiso 1 1 calc R
C25 C 0.5863(8) 0.5942(6) 0.1128(7) 0.068(2) Uani 1 1 d .
C26 C 0.5878(9) 0.5426(7) 0.2211(7) 0.087(3) Uani 1 1 d .
H26 H 0.5851 0.5828 0.2604 0.105 Uiso 1 1 calc R
C27 C 0.5932(10) 0.4347(7) 0.2702(8) 0.095(3) Uani 1 1 d .
H27 H 0.5940 0.4022 0.3427 0.114 Uiso 1 1 calc R
C28 C 0.5975(9) 0.3737(6) 0.2165(8) 0.086(3) Uani 1 1 d .
H28 H 0.5968 0.2995 0.2530 0.103 Uiso 1 1 calc R
C29 C 0.6031(8) 0.4222(6) 0.1068(8) 0.078(2) Uani 1 1 d .
H29 H 0.6109 0.3813 0.0672 0.093 Uiso 1 1 calc R
C30 C 0.5970(8) 0.5321(6) 0.0560(7) 0.073(2) Uani 1 1 d .
H30 H 0.6003 0.5645 -0.0179 0.088 Uiso 1 1 calc R
C31 C 0.5954(10) 0.7645(5) -0.0596(7) 0.072(2) Uani 1 1 d .
C32 C 0.5158(12) 0.8156(7) -0.1129(10) 0.112(4) Uani 1 1 d .
H32 H 0.4386 0.8189 -0.0699 0.134 Uiso 1 1 calc R
C33 C 0.5522(19) 0.8607(10) -0.2288(14) 0.143(7) Uani 1 1 d .
H33 H 0.5016 0.8976 -0.2652 0.172 Uiso 1 1 calc R
C34 C 0.664(2) 0.8495(9) -0.2878(13) 0.151(8) Uani 1 1 d .
H34 H 0.6885 0.8755 -0.3656 0.181 Uiso 1 1 calc R
C35 C 0.7407(14) 0.8020(9) -0.2377(11) 0.125(4) Uani 1 1 d .
H35 H 0.8177 0.7992 -0.2815 0.150 Uiso 1 1 calc R
C36 C 0.7066(12) 0.7574(8) -0.1222(10) 0.099(3) Uani 1 1 d .
H36 H 0.7595 0.7229 -0.0880 0.119 Uiso 1 1 calc R
C38 C 0.2284(10) 0.4058(8) 0.3617(10) 0.099(3) Uani 1 1 d .
H38A H 0.2321 0.3285 0.3952 0.119 Uiso 1 1 calc R
H38B H 0.2728 0.4363 0.3873 0.119 Uiso 1 1 calc R
C39 C 0.1057(9) 0.5450(7) 0.3489(9) 0.096(3) Uani 1 1 d .
H39A H 0.1474 0.5764 0.3759 0.115 Uiso 1 1 calc R
H39B H 0.0250 0.5635 0.3719 0.115 Uiso 1 1 calc R
C40 C 0.1574(11) 0.5890(9) 0.2262(10) 0.112(4) Uani 1 1 d .
H40A H 0.1113 0.5628 0.1987 0.134 Uiso 1 1 calc R
H40B H 0.1566 0.6666 0.1950 0.134 Uiso 1 1 calc R
C37 C 0.2796(10) 0.4464(9) 0.2401(11) 0.112(4) Uani 1 1 d .
H37A H 0.3599 0.4271 0.2176 0.135 Uiso 1 1 calc R
H37B H 0.2371 0.4138 0.2147 0.135 Uiso 1 1 calc R
O100 O 0.0533(16) 0.4585(16) 0.0749(15) 0.316(10) Uani 1 1 d D
C100 C -0.047(2) 0.4038(13) 0.0834(13) 0.287(16) Uani 1 1 d D
H10A H -0.0486 0.3268 0.1253 0.344 Uiso 1 1 calc R
H10B H -0.1202 0.4296 0.1196 0.344 Uiso 1 1 calc R
C101 C 0.030(3) 0.5700(14) 0.0263(18) 0.41(3) Uani 1 1 d D
H10C H -0.0494 0.5813 0.0662 0.493 Uiso 1 1 calc R
H10D H 0.0827 0.6140 0.0304 0.493 Uiso 1 1 calc R
H100 H 1.019(5) 1.312(4) 0.405(4) 0.020(15) Uiso 1 1 d .

loop_
_atom_site_aniso_label
_atom_site_aniso_U_11
_atom_site_aniso_U_22
_atom_site_aniso_U_33
_atom_site_aniso_U_23
_atom_site_aniso_U_13
_atom_site_aniso_U_12
Pd1 0.0960(5) 0.0441(3) 0.0546(3) -0.0301(3) -0.0329(3) -0.0039(3)
I1 0.2205(10) 0.0996(5) 0.0617(4) -0.0279(4) -0.0246(5) -0.0741(6)
I2 0.1191(5) 0.0601(3) 0.0629(4) -0.0239(3) -0.0342(3) -0.0110(3)
N1 0.076(4) 0.048(3) 0.066(4) -0.037(3) -0.036(3) 0.012(3)
N2 0.120(6) 0.046(3) 0.063(4) -0.025(3) -0.046(4) -0.006(4)
O1 0.074(4) 0.077(4) 0.097(4) -0.059(4) -0.026(3) -0.003(3)
O2 0.085(5) 0.075(4) 0.158(7) -0.060(4) -0.048(4) 0.003(3)
O3 0.104(6) 0.098(5) 0.130(6) -0.042(5) 0.002(5) -0.029(5)
O4 0.092(5) 0.074(4) 0.098(4) -0.049(3) -0.027(4) -0.003(3)
C1 0.067(5) 0.051(4) 0.060(4) -0.035(3) -0.031(4) 0.006(3)
C2 0.069(5) 0.042(3) 0.054(4) -0.026(3) -0.030(4) 0.008(3)
C3 0.065(5) 0.064(4) 0.090(6) -0.059(4) -0.032(4) 0.013(4)
C4 0.068(5) 0.059(4) 0.087(5) -0.046(4) -0.041(4) 0.015(4)
C5 0.079(6) 0.082(6) 0.129(8) -0.086(6) -0.042(6) 0.025(5)
C6 0.075(6) 0.074(5) 0.128(7) -0.072(6) -0.056(5) 0.025(4)
C7 0.087(6) 0.045(4) 0.072(5) -0.037(4) -0.045(4) 0.017(4)
C8 0.107(7) 0.077(5) 0.090(6) -0.054(5) -0.061(6) 0.027(5)
C9 0.159(11) 0.101(8) 0.109(8) -0.072(7) -0.095(8) 0.052(8)
C10 0.231(14) 0.057(6) 0.072(6) -0.032(5) -0.081(8) 0.031(7)
C11 0.197(12) 0.061(5) 0.073(6) -0.022(5) -0.059(7) -0.009(6)
C12 0.145(9) 0.057(5) 0.073(6) -0.024(4) -0.051(6) -0.009(5)
C13 0.085(6) 0.044(4) 0.070(5) -0.034(4) -0.043(4) 0.008(4)
C14 0.116(8) 0.085(6) 0.082(6) -0.054(5) -0.047(6) 0.024(6)
C18 0.102(7) 0.065(5) 0.096(7) -0.026(5) -0.055(6) 0.002(5)
C16 0.187(14) 0.081(8) 0.196(15) -0.092(10) -0.149(13) 0.065(9)
C15 0.134(10) 0.133(10) 0.137(10) -0.108(9) -0.088(9) 0.074(8)
C17 0.173(13) 0.057(6) 0.172(13) -0.031(7) -0.123(12) 0.023(7)
C19 0.065(5) 0.063(5) 0.090(6) -0.046(4) -0.032(4) 0.008(4)
C20 0.078(6) 0.056(4) 0.054(4) -0.026(4) -0.023(4) 0.007(4)
C21 0.103(7) 0.081(6) 0.110(7) -0.057(6) -0.056(6) 0.011(5)
C22 0.133(9) 0.085(6) 0.107(8) -0.063(6) -0.063(7) 0.006(6)
C23 0.119(7) 0.069(5) 0.085(6) -0.048(5) -0.050(6) 0.012(5)
C24 0.075(6) 0.064(5) 0.094(6) -0.050(5) -0.026(5) 0.007(4)
C25 0.101(6) 0.049(4) 0.068(5) -0.023(4) -0.046(5) 0.000(4)
C26 0.146(9) 0.060(5) 0.078(6) -0.034(5) -0.057(6) 0.002(5)
C27 0.156(10) 0.060(5) 0.082(6) -0.020(5) -0.066(6) -0.002(6)
C28 0.130(8) 0.044(4) 0.098(7) -0.021(5) -0.068(6) 0.004(5)
C29 0.107(7) 0.056(5) 0.101(7) -0.049(5) -0.054(6) 0.014(4)
C30 0.124(7) 0.052(4) 0.061(5) -0.027(4) -0.045(5) -0.003(4)
C31 0.142(9) 0.033(4) 0.064(5) -0.022(4) -0.059(6) 0.001(4)
C32 0.195(12) 0.061(5) 0.123(9) -0.043(6) -0.098(9) 0.005(7)
C33 0.29(2) 0.066(7) 0.147(15) -0.047(9) -0.165(16) 0.034(11)
C34 0.35(3) 0.046(6) 0.110(11) -0.025(7) -0.148(16) -0.002(11)
C35 0.205(14) 0.074(7) 0.092(9) -0.041(6) -0.034(9) -0.026(8)
C36 0.142(10) 0.069(6) 0.100(8) -0.046(6) -0.042(7) -0.011(6)
C38 0.111(9) 0.098(7) 0.142(10) -0.076(7) -0.078(8) 0.025(6)
C39 0.087(7) 0.085(7) 0.132(9) -0.072(7) -0.026(6) 0.005(5)
C40 0.106(9) 0.092(8) 0.126(10) -0.040(7) -0.037(8) 0.004(6)
C37 0.088(7) 0.114(9) 0.145(11) -0.085(9) -0.018(7) 0.003(6)
O100 0.30(2) 0.237(18) 0.40(3) -0.056(19) -0.20(2) -0.023(15)
C100 0.41(3) 0.27(2) 0.135(14) -0.026(15) -0.047(18) -0.26(3)
C101 0.97(9) 0.145(18) 0.25(3) -0.102(19) -0.34(4) 0.02(3)

loop_
_atom_type_symbol
_atom_type_description
_atom_type_scat_dispersion_real
_atom_type_scat_dispersion_imag
_atom_type_scat_source
C C 0.0033 0.0016 'International Tables Vol C Tables 4.2.6.8 and 6.1.1.4'
H H 0.0000 0.0000 'International Tables Vol C Tables 4.2.6.8 and 6.1.1.4'
I I -0.4742 1.8119 'International Tables Vol C Tables 4.2.6.8 and 6.1.1.4'
N N 0.0061 0.0033 'International Tables Vol C Tables 4.2.6.8 and 6.1.1.4'
O O 0.0106 0.0060 'International Tables Vol C Tables 4.2.6.8 and 6.1.1.4'
Pd Pd -0.9988 1.0072 'International Tables Vol C Tables 4.2.6.8 and 6.1.1.4'

loop_
_geom_angle_atom_site_label_1
_geom_angle_atom_site_label_2
_geom_angle_atom_site_label_3
_geom_angle
_geom_angle_site_symmetry_1
N1 Pd1 N2 178.2(3) .
N1 Pd1 I1 89.30(17) .
N2 Pd1 I1 91.45(18) .
N1 Pd1 I2 90.32(17) .
N2 Pd1 I2 88.89(18) .
I1 Pd1 I2 178.09(4) .
C4 N1 C5 117.6(6) .
C4 N1 Pd1 121.3(5) .
C5 N1 Pd1 121.0(5) .
C23 N2 C22 117.4(7) .
C23 N2 Pd1 123.1(6) .
C22 N2 Pd1 119.2(6) .
C37 O3 C40 110.3(8) .
C39 O4 C38 109.2(7) .
O1 C1 C7 109.7(6) .
O1 C1 C2 104.2(6) .
C7 C1 C2 111.4(6) .
O1 C1 C13 110.8(6) .
C7 C1 C13 109.6(6) .
C2 C1 C13 111.0(5) .
C3 C2 C6 115.8(6) .
C3 C2 C1 124.0(6) .
C6 C2 C1 120.2(6) .
C2 C3 C4 120.8(7) .
N1 C4 C3 122.7(7) .
N1 C5 C6 122.4(7) .
C2 C6 C5 120.5(7) .
C12 C7 C8 117.5(8) .
C12 C7 C1 122.6(7) .
C8 C7 C1 119.9(7) .
C7 C8 C9 120.4(10) .
C10 C9 C8 120.7(10) .
C11 C10 C9 118.8(9) .
C10 C11 C12 120.7(11) .
C7 C12 C11 121.8(9) .
C14 C13 C18 116.3(8) .
C14 C13 C1 124.8(7) .
C18 C13 C1 118.9(8) .
C13 C14 C15 122.5(10) .
C17 C18 C13 121.1(11) .
C17 C16 C15 119.0(11) .
C16 C15 C14 119.0(11) .
C16 C17 C18 122.0(13) .
O2 C19 C31 107.9(7) .
O2 C19 C25 110.3(7) .
C31 C19 C25 112.7(6) .
O2 C19 C20 104.8(6) .
C31 C19 C20 108.9(6) .
C25 C19 C20 111.9(6) .
C21 C20 C24 120.9(8) .
C21 C20 C19 118.8(8) .
C24 C20 C19 120.2(7) .
C20 C21 C22 118.1(9) .
N2 C22 C21 125.2(9) .
N2 C23 C24 119.9(9) .
C20 C24 C23 118.3(8) .
C30 C25 C26 117.2(7) .
C30 C25 C19 121.7(7) .
C26 C25 C19 120.5(7) .
C27 C26 C25 121.0(8) .
C28 C27 C26 121.5(9) .
C27 C28 C29 119.4(8) .
C28 C29 C30 119.6(7) .
C25 C30 C29 121.1(7) .
C36 C31 C32 119.6(9) .
C36 C31 C19 119.7(9) .
C32 C31 C19 120.6(10) .
C33 C32 C31 120.3(13) .
C34 C33 C32 117.8(15) .
C35 C34 C33 122.2(15) .
C34 C35 C36 120.9(15) .
C31 C36 C35 119.1(12) .
O4 C38 C37 110.8(9) .
O4 C39 C40 110.9(8) .
O3 C40 C39 110.9(9) .
O3 C37 C38 110.5(9) .
C101 O100 C100 102.7(14) .
C101 C100 O100 103.4(13) 2_565
C100 C101 O100 106.7(14) 2_565

loop_
_geom_bond_atom_site_label_1
_geom_bond_atom_site_label_2
_geom_bond_distance
_geom_bond_site_symmetry_2
Pd1 N1 2.023(5) .
Pd1 N2 2.040(6) .
Pd1 I1 2.5893(9) .
Pd1 I2 2.5970(8) .
N1 C4 1.313(8) .
N1 C5 1.316(10) .
N2 C23 1.308(10) .
N2 C22 1.334(11) .
O1 C1 1.402(9) .
O2 C19 1.420(10) .
O3 C37 1.409(13) .
O3 C40 1.440(12) .
O4 C39 1.410(10) .
O4 C38 1.421(11) .
C1 C7 1.528(10) .
C1 C2 1.529(9) .
C1 C13 1.532(9) .
C2 C3 1.362(10) .
C2 C6 1.372(10) .
C3 C4 1.386(9) .
C5 C6 1.393(10) .
C7 C12 1.371(12) .
C7 C8 1.374(11) .
C8 C9 1.389(12) .
C9 C10 1.370(16) .
C10 C11 1.351(15) .
C11 C12 1.373(12) .
C13 C14 1.351(11) .
C13 C18 1.379(11) .
C14 C15 1.383(13) .
C18 C17 1.370(14) .
C16 C17 1.311(17) .
C16 C15 1.379(17) .
C19 C31 1.504(11) .
C19 C25 1.541(10) .
C19 C20 1.590(11) .
C20 C21 1.320(11) .
C20 C24 1.339(11) .
C21 C22 1.363(11) .
C23 C24 1.465(11) .
C25 C30 1.375(10) .
C25 C26 1.393(11) .
C26 C27 1.356(11) .
C27 C28 1.343(12) .
C28 C29 1.379(11) .
C29 C30 1.382(10) .
C31 C36 1.349(13) .
C31 C32 1.411(13) .
C32 C33 1.382(17) .
C33 C34 1.35(2) .
C34 C35 1.345(19) .
C35 C36 1.378(14) .
C38 C37 1.452(14) .
C39 C40 1.462(14) .
O100 C101 1.441(16) .
O100 C100 1.470(14) .
C100 C101 1.368(12) 2_565
C101 C100 1.368(12) 2_565

loop_
_geom_hbond_atom_site_label_D
_geom_hbond_atom_site_label_H
_geom_hbond_atom_site_label_A
_geom_hbond_distance_DH
_geom_hbond_distance_HA
_geom_hbond_distance_DA
_geom_hbond_angle_DHA
_geom_hbond_site_symmetry_A
O2 H2 O3 0.82 2.01 2.686(9) 138.9 .
O1 H100 O4 0.74(6) 2.06(6) 2.791(8) 167(6) 1_665
